data_7225288
loop_
_publ_author_name
'Lu, Sheng-Mei'
'Wang, Zhijun'
'Li, Jun'
'Xiao, Jianliang'
'Li, Can'

_publ_section_title
;
 Base-free hydrogenation of CO2to formic acid in water with an iridium
 complex bearing a N,N&#x2032;-diimine ligand
;
_journal_issue 16
_journal_name_full 'Green Chem.'
_journal_page_first 4553
_journal_paper_doi 10.1039/C6GC00856A
_journal_volume 18
_journal_year 2016
_chemical_formula_moiety 'C18 H31 Ir N4 O, 2(B F4), H2 O'
_chemical_formula_sum 'C18 H33 B2 F8 Ir N4 O2'
_chemical_formula_weight 703.30
_space_group_crystal_system triclinic
_space_group_IT_number 2
_space_group_name_Hall '-P 1'
_space_group_name_H-M_alt 'P -1'
_symmetry_space_group_name_Hall '-P 1'
_symmetry_space_group_name_H-M 'P -1'
_atom_sites_solution_hydrogens mixed
_atom_sites_solution_primary direct
_audit_creation_date 2015-11-19
_audit_creation_method
;
Olex2 1.2
(compiled 2014.07.22 svn.r2960 for OlexSys, GUI svn.r4862)
;
_audit_update_record
;
2015-11-23 deposited with the CCDC.
2016-05-19 downloaded from the CCDC.
;
_cell_angle_alpha 85.039(3)
_cell_angle_beta 74.421(3)
_cell_angle_gamma 78.507(3)
_cell_formula_units_Z 2
_cell_length_a 8.6729(15)
_cell_length_b 11.3034(19)
_cell_length_c 13.751(2)
_cell_measurement_reflns_used 4502
_cell_measurement_temperature 293
_cell_measurement_theta_max 24.35
_cell_measurement_theta_min 2.48
_cell_volume 1271.7(4)
_computing_cell_refinement 'SAINT v7.68A (Bruker, 2009)'
_computing_data_reduction 'SAINT v7.68A (Bruker, 2009)'
_computing_molecular_graphics 'Olex2 (Dolomanov et al., 2009)'
_computing_publication_material 'Olex2 (Dolomanov et al., 2009)'
_computing_structure_refinement 'XL (Sheldrick, 2008)'
_computing_structure_solution 'ShelXS (Sheldrick, 2008)'
_diffrn_ambient_temperature 293
_diffrn_measured_fraction_theta_full 0.999
_diffrn_measured_fraction_theta_max 0.983
_diffrn_measurement_device_type 'Bruker APEX-II CCD'
_diffrn_measurement_method '\f and \w scans'
_diffrn_radiation_monochromator graphite
_diffrn_radiation_type MoK\a
_diffrn_radiation_wavelength 0.71073
_diffrn_reflns_av_R_equivalents 0.0322
_diffrn_reflns_av_unetI/netI 0.0614
_diffrn_reflns_Laue_measured_fraction_full 0.999
_diffrn_reflns_Laue_measured_fraction_max 0.983
_diffrn_reflns_limit_h_max 11
_diffrn_reflns_limit_h_min -12
_diffrn_reflns_limit_k_max 16
_diffrn_reflns_limit_k_min -16
_diffrn_reflns_limit_l_max 19
_diffrn_reflns_limit_l_min -19
_diffrn_reflns_number 13116
_diffrn_reflns_point_group_measured_fraction_full 0.999
_diffrn_reflns_point_group_measured_fraction_max 0.983
_diffrn_reflns_theta_full 26.000
_diffrn_reflns_theta_max 30.901
_diffrn_reflns_theta_min 2.357
_diffrn_standards_number 0
_exptl_absorpt_coefficient_mu 5.331
_exptl_absorpt_correction_T_max 0.7461
_exptl_absorpt_correction_T_min 0.4254
_exptl_absorpt_correction_type multi-scan
_exptl_absorpt_process_details
;
SADABS-2008/1 (Bruker,2008) was used for absorption correction.
wR2(int) was 0.1175 before and 0.0379 after correction.
The Ratio of minimum to maximum transmission is 0.5702.
The \l/2 correction factor is 0.0015.
;
_exptl_crystal_colour yellow
_exptl_crystal_colour_primary yellow
_exptl_crystal_density_diffrn 1.837
_exptl_crystal_description block
_exptl_crystal_F_000 688
_exptl_crystal_size_max 0.33
_exptl_crystal_size_mid 0.28
_exptl_crystal_size_min 0.25
_refine_diff_density_max 1.859
_refine_diff_density_min -2.302
_refine_diff_density_rms 0.168
_refine_ls_extinction_method none
_refine_ls_goodness_of_fit_ref 1.021
_refine_ls_hydrogen_treatment constr
_refine_ls_matrix_type full
_refine_ls_number_parameters 397
_refine_ls_number_reflns 7928
_refine_ls_number_restraints 298
_refine_ls_restrained_S_all 1.053
_refine_ls_R_factor_all 0.0680
_refine_ls_R_factor_gt 0.0486
_refine_ls_shift/su_max 0.024
_refine_ls_shift/su_mean 0.001
_refine_ls_structure_factor_coef Fsqd
_refine_ls_weighting_details 'w=1/[\s^2^(Fo^2^)+(0.0740P)^2^+0.4450P] where P=(Fo^2^+2Fc^2^)/3'
_refine_ls_weighting_scheme calc
_refine_ls_wR_factor_gt 0.1202
_refine_ls_wR_factor_ref 0.1312
_reflns_Friedel_coverage 0.000
_reflns_number_gt 6208
_reflns_number_total 7928
_reflns_threshold_expression 'I > 2\s(I)'
_cod_data_source_file c6gc00856a2.cif
_cod_data_source_block mo_dm15855_0m
_cod_depositor_comments 'Adding full bibliography for 7225288.cif.'
_cod_original_cell_volume 1271.8(4)
_cod_database_code 7225288
_shelxl_version_number 2014-3
_shelx_space_group_comment
;
The symmetry employed for this shelxl refinement is uniquely defined
by the following loop, which should always be used as a source of
symmetry information in preference to the above space-group names.
They are only intended as comments.
;
_shelx_estimated_absorpt_t_max 0.349
_shelx_estimated_absorpt_t_min 0.272
_olex2_refinement_description
;
1. Fixed Uiso
 At 1.2 times of:
  All C(H,H) groups, All N(H) groups
 At 1.5 times of:
  All C(H,H,H) groups, All O(H,H) groups
2. Restrained distances
 F4-B1 = F1-B1 = F3-B1 = F2-B1
 1.38 with sigma of 0.02
 F8-B2 = F5-B2 = F6-B2 = F7-B2
 1.38 with sigma of 0.02
 F4'-B1 = F1'-B1 = F3'-B1 = F2'-B1
 1.38 with sigma of 0.02
 F8'-B2 = F5'-B2 = F6'-B2 = F7'-B2
 1.38 with sigma of 0.02
 F1-F4 \\sim F1-F2 \\sim F1-F3 \\sim F2-F3 \\sim F2-F4 \\sim F3-F4
 with sigma of 0.01
 F5-F6 \\sim F5-F7 \\sim F5-F8 \\sim F6-F7 \\sim F6-F8 \\sim F7-F8
 with sigma of 0.01
 F1'-F4' \\sim F1'-F2' \\sim F1'-F3' \\sim F2'-F3' \\sim F2'-F4' \\sim F3'-F4'
 with sigma of 0.01
 F5'-F6' \\sim F5'-F7' \\sim F5'-F8' \\sim F6'-F7' \\sim F6'-F8' \\sim F7'-F8'
 with sigma of 0.01
3. Uiso/Uaniso restraints and constraints
B1 \\sim F3 \\sim F1 \\sim F4 \\sim F2: within 2A with sigma of 0.005 and sigma
for terminal atoms of 0.01
B2 \\sim F6 \\sim F5 \\sim F8 \\sim F7: within 2A with sigma of 0.005 and sigma
for terminal atoms of 0.01
B1 \\sim F3' \\sim F1' \\sim F4' \\sim F2': within 2A with sigma of 0.005 and
sigma for terminal atoms of 0.01
B2 \\sim F6' \\sim F5' \\sim F8' \\sim F7': within 2A with sigma of 0.005 and
sigma for terminal atoms of 0.01
C18 \\sim C17 \\sim C16 \\sim N3: within 2A with sigma of 0.005 and sigma for
terminal atoms of 0.01
Uanis(F4) \\sim Ueq, Uanis(F1) \\sim Ueq, Uanis(F3) \\sim Ueq, Uanis(F2) \\sim
Ueq, Uanis(F8) \\sim Ueq, Uanis(F5) \\sim Ueq, Uanis(F6) \\sim Ueq, Uanis(F7)
\\sim Ueq: with sigma of 0.005 and sigma for terminal atoms of 0.01
Uanis(F4') \\sim Ueq, Uanis(F1') \\sim Ueq, Uanis(F3') \\sim Ueq, Uanis(F2')
\\sim Ueq, Uanis(F8') \\sim Ueq, Uanis(F5') \\sim Ueq, Uanis(F6') \\sim Ueq,
Uanis(F7') \\sim Ueq: with sigma of 0.005 and sigma for terminal atoms of 0.01
Uanis(B1) \\sim Ueq, Uanis(B2) \\sim Ueq: with sigma of 0.005 and sigma for
terminal atoms of 0.01
4. Others
 Fixed Sof: F1(0.5) F2(0.5) F3(0.5) F4(0.5) F1'(0.5) F2'(0.5) F3'(0.5)
 F4'(0.5) F5(0.5) F6(0.5) F7(0.5) F8(0.5) F7'(0.5) F6'(0.5) F5'(0.5) F8'(0.5)
5.a Free rotating group:
 O2(H2A,H2B)
5.b Rotating group:
 O1(H1A,H1B)
5.c Secondary CH2 refined with riding coordinates:
 C11(H11A,H11B), C12(H12A,H12B), C13(H13A,H13B), C16(H16A,H16B), C17(H17A,
 H17B), C18(H18A,H18B)
5.d Aromatic/amide H refined with riding coordinates:
 N3(H3), N4(H4)
5.e Idealised Me refined as rotating group:
 C6(H6A,H6B,H6C), C7(H7A,H7B,H7C), C8(H8A,H8B,H8C), C9(H9A,H9B,H9C), C10(H10A,
 H10B,H10C)
;
_olex2_submission_special_instructions 'No special instructions were received'

loop_
_space_group_symop_operation_xyz
'x, y, z'
'-x, -y, -z'

loop_
_atom_site_label
_atom_site_type_symbol
_atom_site_fract_x
_atom_site_fract_y
_atom_site_fract_z
_atom_site_U_iso_or_equiv
_atom_site_adp_type
_atom_site_occupancy
_atom_site_site_symmetry_order
_atom_site_calc_flag
_atom_site_refinement_flags_posn
_atom_site_refinement_flags_adp
_atom_site_refinement_flags_occupancy
_atom_site_disorder_assembly
_atom_site_disorder_group
Ir1 Ir 0.42168(3) 0.28963(2) 0.25383(2) 0.03824(9) Uani 1 1 d . . . . .
O1 O 0.6353(6) 0.1642(4) 0.2745(4) 0.0559(11) Uani 1 1 d . . . . .
H1A H 0.6124 0.1160 0.3289 0.084 Uiso 1 1 d GR . . . .
H1B H 0.7104 0.2031 0.2820 0.084 Uiso 1 1 d GR . . . .
N1 N 0.3510(7) 0.1283(4) 0.2406(4) 0.0438(11) Uani 1 1 d . . . . .
N2 N 0.3316(7) 0.2325(5) 0.4023(4) 0.0440(11) Uani 1 1 d . . . . .
N3 N 0.2548(11) 0.0702(6) 0.5041(4) 0.0784(18) Uani 1 1 d . . . . .
H3 H 0.2390 -0.0028 0.5059 0.094 Uiso 1 1 calc R . . . .
N4 N 0.2795(9) -0.0461(5) 0.3263(5) 0.0617(16) Uani 1 1 d . . . . .
H4 H 0.2555 -0.0830 0.3841 0.074 Uiso 1 1 calc R . . . .
C1 C 0.4642(9) 0.3777(6) 0.1062(5) 0.0486(14) Uani 1 1 d . . . . .
C2 C 0.5561(9) 0.4206(6) 0.1639(6) 0.0522(15) Uani 1 1 d . . . . .
C3 C 0.4478(9) 0.4758(6) 0.2517(6) 0.0526(15) Uani 1 1 d . . . . .
C4 C 0.2870(9) 0.4691(6) 0.2497(6) 0.0536(16) Uani 1 1 d . . . . .
C5 C 0.2967(9) 0.4083(6) 0.1599(5) 0.0514(15) Uani 1 1 d . . . . .
C6 C 0.5301(13) 0.3247(8) 0.0059(6) 0.073(2) Uani 1 1 d . . . . .
H6A H 0.6053 0.2510 0.0107 0.110 Uiso 1 1 calc GR . . . .
H6B H 0.5852 0.3806 -0.0405 0.110 Uiso 1 1 calc GR . . . .
H6C H 0.4425 0.3079 -0.0179 0.110 Uiso 1 1 calc GR . . . .
C7 C 0.7347(10) 0.4127(8) 0.1376(8) 0.077(2) Uani 1 1 d . . . . .
H7A H 0.7762 0.3756 0.1932 0.116 Uiso 1 1 calc GR . . . .
H7B H 0.7599 0.4924 0.1236 0.116 Uiso 1 1 calc GR . . . .
H7C H 0.7839 0.3650 0.0790 0.116 Uiso 1 1 calc GR . . . .
C8 C 0.4928(15) 0.5429(8) 0.3252(9) 0.085(3) Uani 1 1 d . . . . .
H8A H 0.4122 0.5442 0.3886 0.127 Uiso 1 1 calc GR . . . .
H8B H 0.4985 0.6241 0.2997 0.127 Uiso 1 1 calc GR . . . .
H8C H 0.5969 0.5036 0.3345 0.127 Uiso 1 1 calc GR . . . .
C9 C 0.1318(11) 0.5238(8) 0.3209(8) 0.074(2) Uani 1 1 d . . . . .
H9A H 0.0516 0.4743 0.3263 0.111 Uiso 1 1 calc GR . . . .
H9B H 0.0939 0.6032 0.2960 0.111 Uiso 1 1 calc GR . . . .
H9C H 0.1499 0.5289 0.3861 0.111 Uiso 1 1 calc GR . . . .
C10 C 0.1530(10) 0.3875(8) 0.1281(7) 0.069(2) Uani 1 1 d . . . . .
H10A H 0.1886 0.3303 0.0753 0.103 Uiso 1 1 calc GR . . . .
H10B H 0.0995 0.4624 0.1038 0.103 Uiso 1 1 calc GR . . . .
H10C H 0.0785 0.3563 0.1848 0.103 Uiso 1 1 calc GR . . . .
C11 C 0.3645(12) 0.0765(7) 0.1440(5) 0.065(2) Uani 1 1 d . . . . .
H11A H 0.4778 0.0430 0.1138 0.078 Uiso 1 1 calc R . . . .
H11B H 0.3286 0.1400 0.0986 0.078 Uiso 1 1 calc R . . . .
C12 C 0.2659(18) -0.0196(9) 0.1560(8) 0.102(4) Uani 1 1 d . . . . .
H12A H 0.1519 0.0179 0.1684 0.122 Uiso 1 1 calc R . . . .
H12B H 0.2956 -0.0616 0.0931 0.122 Uiso 1 1 calc R . . . .
C13 C 0.2854(16) -0.1071(7) 0.2367(7) 0.088(3) Uani 1 1 d . . . . .
H13A H 0.3889 -0.1618 0.2162 0.105 Uiso 1 1 calc R . . . .
H13B H 0.1993 -0.1542 0.2514 0.105 Uiso 1 1 calc R . . . .
C14 C 0.3098(8) 0.0647(6) 0.3221(5) 0.0442(13) Uani 1 1 d . . . . .
C15 C 0.2979(8) 0.1266(6) 0.4159(4) 0.0440(13) Uani 1 1 d . . . . .
C16 C 0.2335(16) 0.1266(9) 0.5967(6) 0.092(2) Uani 1 1 d . . . . .
H16A H 0.1180 0.1513 0.6273 0.110 Uiso 1 1 calc R . . . .
H16B H 0.2783 0.0685 0.6427 0.110 Uiso 1 1 calc R . . . .
C17 C 0.3092(16) 0.2278(9) 0.5831(7) 0.094(2) Uani 1 1 d . . . . .
H17A H 0.4195 0.1997 0.5892 0.113 Uiso 1 1 calc R . . . .
H17B H 0.2532 0.2801 0.6390 0.113 Uiso 1 1 calc R . . . .
C18 C 0.3191(14) 0.3023(8) 0.4902(6) 0.075(2) Uani 1 1 d . . . . .
H18A H 0.4133 0.3409 0.4773 0.091 Uiso 1 1 calc R . . . .
H18B H 0.2230 0.3653 0.4992 0.091 Uiso 1 1 calc R . . . .
F1 F 0.7396(18) -0.2610(16) 0.1442(11) 0.145(4) Uani 0.5 1 d D U P A 1
F2 F 0.9007(19) -0.1468(11) 0.1740(9) 0.108(3) Uani 0.5 1 d D U P A 1
F3 F 0.8807(19) -0.1603(13) 0.0197(9) 0.123(4) Uani 0.5 1 d D U P A 1
F4 F 1.007(2) -0.3171(13) 0.0938(12) 0.166(5) Uani 0.5 1 d D U P A 1
F1' F 0.7479(19) -0.1459(15) 0.1544(13) 0.167(5) Uani 0.5 1 d D U P A 2
F2' F 0.998(2) -0.2149(16) 0.1654(12) 0.149(5) Uani 0.5 1 d D U P A 2
F3' F 0.858(2) -0.3368(12) 0.1272(12) 0.143(4) Uani 0.5 1 d D U P A 2
F4' F 0.944(2) -0.1964(14) 0.0166(10) 0.132(5) Uani 0.5 1 d D U P A 2
B1 B 0.8848(16) -0.2233(11) 0.1127(9) 0.129(3) Uani 1 1 d D U . . .
F5 F 0.6992(14) 0.2255(13) 0.4448(11) 0.130(4) Uani 0.5 1 d D U P B 1
F6 F 0.9416(17) 0.2220(13) 0.3420(9) 0.134(4) Uani 0.5 1 d D U P B 1
F7 F 0.841(2) 0.3623(11) 0.4533(12) 0.154(5) Uani 0.5 1 d D U P B 1
F8 F 0.9138(18) 0.1749(13) 0.5031(10) 0.145(4) Uani 0.5 1 d D U P B 1
F7' F 0.7770(17) 0.3010(12) 0.3708(10) 0.128(4) Uani 0.5 1 d D U P B 2
F6' F 0.9285(16) 0.1294(10) 0.4113(11) 0.127(4) Uani 0.5 1 d D U P B 2
F5' F 0.7319(16) 0.2293(12) 0.5290(10) 0.147(4) Uani 0.5 1 d D U P B 2
F8' F 0.9542(15) 0.3060(11) 0.4595(10) 0.110(3) Uani 0.5 1 d D U P B 2
B2 B 0.8509(14) 0.2442(10) 0.4378(9) 0.114(3) Uani 1 1 d D U . . .
O2 O 0.8173(12) 0.0905(7) 0.0985(7) 0.117(3) Uani 1 1 d . . . . .
H2A H 0.8618 0.0717 0.1471 0.175 Uiso 1 1 d G . . . .
H2B H 0.8534 0.1502 0.0645 0.175 Uiso 1 1 d G . . . .

loop_
_atom_site_aniso_label
_atom_site_aniso_U_11
_atom_site_aniso_U_22
_atom_site_aniso_U_33
_atom_site_aniso_U_23
_atom_site_aniso_U_13
_atom_site_aniso_U_12
Ir1 0.03935(13) 0.03807(12) 0.03750(12) 0.00058(8) -0.00881(9) -0.00989(8)
O1 0.046(3) 0.055(3) 0.061(3) 0.009(2) -0.011(2) -0.005(2)
N1 0.055(3) 0.042(2) 0.036(2) -0.0024(19) -0.010(2) -0.017(2)
N2 0.046(3) 0.050(3) 0.035(2) -0.002(2) -0.007(2) -0.011(2)
N3 0.131(5) 0.068(3) 0.034(3) 0.006(2) -0.007(3) -0.036(4)
N4 0.084(5) 0.050(3) 0.052(3) 0.005(2) -0.009(3) -0.030(3)
C1 0.051(4) 0.043(3) 0.050(3) 0.015(3) -0.012(3) -0.013(3)
C2 0.049(4) 0.043(3) 0.067(4) 0.009(3) -0.016(3) -0.014(3)
C3 0.054(4) 0.046(3) 0.061(4) 0.002(3) -0.014(3) -0.020(3)
C4 0.053(4) 0.037(3) 0.067(4) -0.003(3) -0.014(3) -0.003(3)
C5 0.053(4) 0.046(3) 0.059(4) 0.015(3) -0.023(3) -0.015(3)
C6 0.100(7) 0.065(5) 0.045(4) 0.009(3) -0.005(4) -0.016(5)
C7 0.053(5) 0.073(5) 0.104(7) 0.023(5) -0.014(5) -0.027(4)
C8 0.113(8) 0.053(4) 0.109(8) -0.006(4) -0.052(7) -0.028(5)
C9 0.057(5) 0.060(4) 0.094(7) -0.008(4) -0.007(4) 0.000(4)
C10 0.065(5) 0.070(5) 0.084(6) 0.015(4) -0.044(5) -0.016(4)
C11 0.095(6) 0.066(4) 0.040(3) -0.006(3) -0.019(4) -0.026(4)
C12 0.174(12) 0.081(6) 0.071(6) -0.017(5) -0.042(7) -0.051(7)
C13 0.144(10) 0.058(5) 0.076(6) 0.001(4) -0.036(6) -0.045(6)
C14 0.045(3) 0.045(3) 0.042(3) 0.002(2) -0.008(3) -0.014(3)
C15 0.049(3) 0.049(3) 0.032(3) 0.002(2) -0.008(2) -0.010(3)
C16 0.143(5) 0.088(4) 0.040(3) 0.002(3) -0.009(3) -0.035(4)
C17 0.137(5) 0.098(4) 0.048(3) -0.005(3) -0.012(3) -0.040(4)
C18 0.116(6) 0.080(4) 0.038(3) -0.010(3) -0.018(3) -0.035(4)
F1 0.136(7) 0.143(7) 0.154(7) -0.006(6) -0.017(6) -0.047(6)
F2 0.134(7) 0.112(6) 0.091(6) -0.028(5) -0.040(5) -0.030(5)
F3 0.142(7) 0.122(7) 0.107(6) 0.023(5) -0.047(6) -0.023(6)
F4 0.162(8) 0.154(7) 0.164(7) -0.001(7) -0.026(6) -0.008(6)
F1' 0.160(8) 0.153(7) 0.167(8) 0.004(7) -0.019(6) -0.014(6)
F2' 0.151(7) 0.157(7) 0.145(7) -0.009(6) -0.045(6) -0.035(6)
F3' 0.151(7) 0.111(6) 0.163(7) 0.013(6) -0.022(6) -0.046(6)
F4' 0.140(7) 0.139(7) 0.114(7) 0.009(6) -0.025(6) -0.031(6)
B1 0.136(4) 0.125(4) 0.128(4) -0.002(3) -0.032(3) -0.031(3)
F5 0.105(6) 0.161(7) 0.131(7) -0.009(6) -0.034(6) -0.040(6)
F6 0.129(7) 0.141(7) 0.116(7) 0.004(6) -0.010(6) -0.016(6)
F7 0.162(7) 0.139(7) 0.152(7) -0.001(6) -0.020(6) -0.036(6)
F8 0.141(7) 0.160(7) 0.129(7) 0.042(6) -0.047(6) -0.022(6)
F7' 0.138(7) 0.134(7) 0.128(6) 0.023(6) -0.070(6) -0.024(6)
F6' 0.122(7) 0.110(6) 0.144(7) -0.018(6) -0.023(6) -0.019(6)
F5' 0.144(7) 0.141(7) 0.136(7) 0.015(6) -0.013(6) -0.024(6)
F8' 0.099(6) 0.114(6) 0.137(6) -0.013(5) -0.050(5) -0.035(5)
B2 0.114(4) 0.120(4) 0.116(4) 0.002(3) -0.041(3) -0.030(3)
O2 0.127(7) 0.081(5) 0.101(6) -0.008(4) 0.025(5) 0.005(5)

loop_
_atom_type_symbol
_atom_type_description
_atom_type_scat_dispersion_real
_atom_type_scat_dispersion_imag
_atom_type_scat_source
C C 0.0033 0.0016 'International Tables Vol C Tables 4.2.6.8 and 6.1.1.4'
H H 0.0000 0.0000 'International Tables Vol C Tables 4.2.6.8 and 6.1.1.4'
B B 0.0013 0.0007 'International Tables Vol C Tables 4.2.6.8 and 6.1.1.4'
F F 0.0171 0.0103 'International Tables Vol C Tables 4.2.6.8 and 6.1.1.4'
Ir Ir -1.4442 7.9887 'International Tables Vol C Tables 4.2.6.8 and 6.1.1.4'
N N 0.0061 0.0033 'International Tables Vol C Tables 4.2.6.8 and 6.1.1.4'
O O 0.0106 0.0060 'International Tables Vol C Tables 4.2.6.8 and 6.1.1.4'

loop_
_geom_angle_atom_site_label_1
_geom_angle_atom_site_label_2
_geom_angle_atom_site_label_3
_geom_angle
N1 Ir1 O1 80.5(2)
N1 Ir1 N2 76.1(2)
N1 Ir1 C1 107.0(2)
N1 Ir1 C2 140.8(2)
N1 Ir1 C3 166.3(2)
N1 Ir1 C4 128.5(3)
N1 Ir1 C5 101.4(2)
N2 Ir1 O1 80.8(2)
N2 Ir1 C1 167.0(2)
N2 Ir1 C2 142.1(3)
N2 Ir1 C3 108.9(2)
N2 Ir1 C4 102.3(3)
N2 Ir1 C5 128.4(3)
C1 Ir1 O1 112.0(2)
C1 Ir1 C2 38.8(3)
C1 Ir1 C3 65.3(3)
C2 Ir1 O1 95.0(2)
C3 Ir1 O1 112.7(2)
C3 Ir1 C2 38.4(3)
C4 Ir1 O1 150.9(3)
C4 Ir1 C1 65.7(3)
C4 Ir1 C2 64.5(3)
C4 Ir1 C3 38.6(3)
C5 Ir1 O1 150.6(3)
C5 Ir1 C1 39.0(3)
C5 Ir1 C2 64.8(3)
C5 Ir1 C3 65.3(3)
C5 Ir1 C4 39.5(3)
Ir1 O1 H1A 112.1
Ir1 O1 H1B 111.1
H1A O1 H1B 107.0
C11 N1 Ir1 124.0(4)
C14 N1 Ir1 117.0(4)
C14 N1 C11 118.5(5)
C15 N2 Ir1 116.6(4)
C15 N2 C18 119.4(6)
C18 N2 Ir1 123.7(5)
C15 N3 H3 119.1
C15 N3 C16 121.9(7)
C16 N3 H3 119.1
C13 N4 H4 118.9
C14 N4 H4 118.9
C14 N4 C13 122.2(6)
C2 C1 Ir1 70.9(4)
C2 C1 C6 125.9(7)
C5 C1 Ir1 69.4(4)
C5 C1 C2 106.6(6)
C5 C1 C6 127.1(7)
C6 C1 Ir1 129.5(5)
C1 C2 Ir1 70.3(4)
C1 C2 C7 126.8(8)
C3 C2 Ir1 70.6(4)
C3 C2 C1 109.2(6)
C3 C2 C7 124.0(7)
C7 C2 Ir1 126.3(5)
C2 C3 Ir1 71.0(4)
C2 C3 C8 125.9(8)
C4 C3 Ir1 69.8(4)
C4 C3 C2 107.8(6)
C4 C3 C8 125.9(8)
C8 C3 Ir1 130.7(6)
C3 C4 Ir1 71.6(4)
C3 C4 C5 108.0(6)
C3 C4 C9 127.6(7)
C5 C4 Ir1 69.9(3)
C5 C4 C9 124.3(7)
C9 C4 Ir1 128.2(6)
C1 C5 Ir1 71.6(3)
C1 C5 C4 108.4(6)
C1 C5 C10 127.0(7)
C4 C5 Ir1 70.6(4)
C4 C5 C10 124.6(7)
C10 C5 Ir1 125.7(5)
C1 C6 H6A 109.5
C1 C6 H6B 109.5
C1 C6 H6C 109.5
H6A C6 H6B 109.5
H6A C6 H6C 109.5
H6B C6 H6C 109.5
C2 C7 H7A 109.5
C2 C7 H7B 109.5
C2 C7 H7C 109.5
H7A C7 H7B 109.5
H7A C7 H7C 109.5
H7B C7 H7C 109.5
C3 C8 H8A 109.5
C3 C8 H8B 109.5
C3 C8 H8C 109.5
H8A C8 H8B 109.5
H8A C8 H8C 109.5
H8B C8 H8C 109.5
C4 C9 H9A 109.5
C4 C9 H9B 109.5
C4 C9 H9C 109.5
H9A C9 H9B 109.5
H9A C9 H9C 109.5
H9B C9 H9C 109.5
C5 C10 H10A 109.5
C5 C10 H10B 109.5
C5 C10 H10C 109.5
H10A C10 H10B 109.5
H10A C10 H10C 109.5
H10B C10 H10C 109.5
N1 C11 H11A 109.2
N1 C11 H11B 109.2
N1 C11 C12 112.1(7)
H11A C11 H11B 107.9
C12 C11 H11A 109.2
C12 C11 H11B 109.2
C11 C12 H12A 108.7
C11 C12 H12B 108.7
H12A C12 H12B 107.6
C13 C12 C11 114.2(9)
C13 C12 H12A 108.7
C13 C12 H12B 108.7
N4 C13 H13A 109.7
N4 C13 H13B 109.7
C12 C13 N4 109.9(7)
C12 C13 H13A 109.7
C12 C13 H13B 109.7
H13A C13 H13B 108.2
N1 C14 N4 125.0(6)
N1 C14 C15 114.0(5)
N4 C14 C15 120.9(6)
N2 C15 N3 125.6(6)
N2 C15 C14 115.2(5)
N3 C15 C14 119.2(6)
N3 C16 H16A 109.1
N3 C16 H16B 109.1
H16A C16 H16B 107.9
C17 C16 N3 112.4(8)
C17 C16 H16A 109.1
C17 C16 H16B 109.1
C16 C17 H17A 107.4
C16 C17 H17B 107.4
C16 C17 C18 119.7(9)
H17A C17 H17B 106.9
C18 C17 H17A 107.4
C18 C17 H17B 107.4
N2 C18 H18A 109.0
N2 C18 H18B 109.0
C17 C18 N2 112.7(7)
C17 C18 H18A 109.0
C17 C18 H18B 109.0
H18A C18 H18B 107.8
F1 B1 F3 104.7(9)
F2 B1 F1 112.3(10)
F2 B1 F3 107.4(9)
F2 B1 F4 113.9(10)
F4 B1 F1 110.6(9)
F4 B1 F3 107.4(9)
F1' B1 F2' 106.8(9)
F3' B1 F1' 109.9(10)
F3' B1 F2' 106.8(9)
F4' B1 F1' 112.2(10)
F4' B1 F2' 108.9(10)
F4' B1 F3' 111.9(10)
F5 B2 F6 108.0(9)
F5 B2 F7 108.1(9)
F7 B2 F6 107.4(9)
F8 B2 F5 110.4(9)
F8 B2 F6 111.3(9)
F8 B2 F7 111.4(9)
F7' B2 F6' 112.9(9)
F7' B2 F5' 108.5(9)
F7' B2 F8' 112.9(9)
F6' B2 F5' 104.9(8)
F8' B2 F6' 110.3(9)
F8' B2 F5' 106.8(9)
H2A O2 H2B 109.5

loop_
_geom_bond_atom_site_label_1
_geom_bond_atom_site_label_2
_geom_bond_distance
Ir1 O1 2.165(4)
Ir1 N1 2.073(5)
Ir1 N2 2.076(5)
Ir1 C1 2.154(6)
Ir1 C2 2.163(7)
Ir1 C3 2.158(6)
Ir1 C4 2.134(6)
Ir1 C5 2.125(6)
O1 H1A 0.8885
O1 H1B 0.8867
N1 C11 1.464(8)
N1 C14 1.284(8)
N2 C15 1.275(8)
N2 C18 1.468(9)
N3 H3 0.8600
N3 C15 1.317(8)
N3 C16 1.423(10)
N4 H4 0.8600
N4 C13 1.446(10)
N4 C14 1.323(8)
C1 C2 1.435(10)
C1 C5 1.429(10)
C1 C6 1.474(11)
C2 C3 1.420(11)
C2 C7 1.479(10)
C3 C4 1.419(10)
C3 C8 1.486(11)
C4 C5 1.439(10)
C4 C9 1.489(11)
C5 C10 1.493(9)
C6 H6A 0.9600
C6 H6B 0.9600
C6 H6C 0.9600
C7 H7A 0.9600
C7 H7B 0.9600
C7 H7C 0.9600
C8 H8A 0.9600
C8 H8B 0.9600
C8 H8C 0.9600
C9 H9A 0.9600
C9 H9B 0.9600
C9 H9C 0.9600
C10 H10A 0.9600
C10 H10B 0.9600
C10 H10C 0.9600
C11 H11A 0.9700
C11 H11B 0.9700
C11 C12 1.484(13)
C12 H12A 0.9700
C12 H12B 0.9700
C12 C13 1.443(13)
C13 H13A 0.9700
C13 H13B 0.9700
C14 C15 1.490(8)
C16 H16A 0.9700
C16 H16B 0.9700
C16 C17 1.404(14)
C17 H17A 0.9700
C17 H17B 0.9700
C17 C18 1.461(12)
C18 H18A 0.9700
C18 H18B 0.9700
F1 B1 1.358(14)
F2 B1 1.309(13)
F3 B1 1.415(14)
F4 B1 1.328(14)
F1' B1 1.346(14)
F2' B1 1.391(14)
F3' B1 1.339(14)
F4' B1 1.317(15)
F5 B2 1.350(13)
F6 B2 1.357(14)
F7 B2 1.353(14)
F8 B2 1.299(13)
F7' B2 1.313(13)
F6' B2 1.368(13)
F5' B2 1.415(14)
F8' B2 1.345(13)
O2 H2A 0.8499
O2 H2B 0.8500

loop_
_geom_torsion_atom_site_label_1
_geom_torsion_atom_site_label_2
_geom_torsion_atom_site_label_3
_geom_torsion_atom_site_label_4
_geom_torsion
Ir1 N1 C11 C12 -164.5(7)
Ir1 N1 C14 N4 -171.9(6)
Ir1 N1 C14 C15 8.0(8)
Ir1 N2 C15 N3 173.1(6)
Ir1 N2 C15 C14 -7.0(7)
Ir1 N2 C18 C17 -159.3(7)
Ir1 C1 C2 C3 -60.1(5)
Ir1 C1 C2 C7 121.1(7)
Ir1 C1 C5 C4 61.3(4)
Ir1 C1 C5 C10 -121.3(7)
Ir1 C2 C3 C4 -60.4(5)
Ir1 C2 C3 C8 127.1(8)
Ir1 C3 C4 C5 -60.8(4)
Ir1 C3 C4 C9 124.5(8)
Ir1 C4 C5 C1 -62.0(4)
Ir1 C4 C5 C10 120.6(6)
N1 C11 C12 C13 -47.2(13)
N1 C14 C15 N2 -0.7(9)
N1 C14 C15 N3 179.3(7)
N3 C16 C17 C18 32.8(16)
N4 C14 C15 N2 179.3(6)
N4 C14 C15 N3 -0.8(10)
C1 C2 C3 Ir1 59.9(4)
C1 C2 C3 C4 -0.5(7)
C1 C2 C3 C8 -173.1(7)
C2 C1 C5 Ir1 -61.5(4)
C2 C1 C5 C4 -0.2(7)
C2 C1 C5 C10 177.1(6)
C2 C3 C4 Ir1 61.2(5)
C2 C3 C4 C5 0.4(7)
C2 C3 C4 C9 -174.3(7)
C3 C4 C5 Ir1 61.8(5)
C3 C4 C5 C1 -0.1(7)
C3 C4 C5 C10 -177.5(6)
C5 C1 C2 Ir1 60.5(4)
C5 C1 C2 C3 0.4(7)
C5 C1 C2 C7 -178.4(6)
C6 C1 C2 Ir1 -125.5(7)
C6 C1 C2 C3 174.4(6)
C6 C1 C2 C7 -4.4(11)
C6 C1 C5 Ir1 124.6(7)
C6 C1 C5 C4 -174.0(6)
C6 C1 C5 C10 3.3(11)
C7 C2 C3 Ir1 -121.3(7)
C7 C2 C3 C4 178.4(6)
C7 C2 C3 C8 5.8(11)
C8 C3 C4 Ir1 -126.3(8)
C8 C3 C4 C5 173.0(7)
C8 C3 C4 C9 -1.8(12)
C9 C4 C5 Ir1 -123.2(7)
C9 C4 C5 C1 174.8(7)
C9 C4 C5 C10 -2.6(11)
C11 N1 C14 N4 0.7(11)
C11 N1 C14 C15 -179.4(6)
C11 C12 C13 N4 45.1(14)
C13 N4 C14 N1 -1.9(12)
C13 N4 C14 C15 178.2(8)
C14 N1 C11 C12 23.4(11)
C14 N4 C13 C12 -21.6(14)
C15 N2 C18 C17 15.0(12)
C15 N3 C16 C17 -18.2(15)
C16 N3 C15 N2 3.1(14)
C16 N3 C15 C14 -176.9(9)
C16 C17 C18 N2 -31.7(15)
C18 N2 C15 N3 -1.6(11)
C18 N2 C15 C14 178.3(7)
